data_1576849
loop_
_publ_author_name
'Li, Jing'
'Wei, Jianwu'
'Luo, Qiulian'
'Pang, Wei'
'Liu, Hongming'
'Chen, Peican'
'Zhou, Liya'
'Zhang, Jin Zhong'
'Luo, Binbin'
'Pang, Qi'

_publ_section_title
;
 Chiral manganese halide isomers: decoding the spatial stacking effect on
 second-harmonic generation circular dichroism.
;
_journal_issue 18
_journal_name_full 'Chemical science'
_journal_page_first 9061
_journal_page_last 9071
_journal_paper_doi 10.1039/d5sc09866a
_journal_volume 17
_journal_year 2026
_chemical_formula_moiety 'Br4 Mn, C38 H34 O2 P2'
_chemical_formula_sum 'C38 H34 Br4 Mn O2 P2'
_chemical_formula_weight 959.17
_space_group_crystal_system orthorhombic
_space_group_IT_number 20
_space_group_name_Hall 'C 2c 2'
_space_group_name_H-M_alt 'C 2 2 21'
_atom_sites_solution_hydrogens mixed
_audit_creation_date 2024-04-03
_audit_creation_method
;
Olex2 1.2
(compiled 2018.05.29 svn.r3508 for OlexSys, GUI svn.r5506)
;
_audit_update_record
;
2025-05-13 deposited with the CCDC.	2026-03-09 downloaded from the CCDC.
;
_cell_angle_alpha 90
_cell_angle_beta 90
_cell_angle_gamma 90
_cell_formula_units_Z 4
_cell_length_a 8.870(6)
_cell_length_b 24.954(17)
_cell_length_c 18.197(13)
_cell_measurement_reflns_used 1892
_cell_measurement_temperature 295(2)
_cell_measurement_theta_max 24.988
_cell_measurement_theta_min 1.979
_cell_volume 4028(5)
_computing_molecular_graphics 'Olex2 (Dolomanov et al., 2009)'
_computing_publication_material 'Olex2 (Dolomanov et al., 2009)'
_computing_structure_refinement 'ShelXL (Sheldrick, 2015)'
_computing_structure_solution 'SHELXT 2018/2 (Sheldrick, 2018)'
_diffrn_ambient_temperature 295.0
_diffrn_measured_fraction_theta_full 1.000
_diffrn_measured_fraction_theta_max 1.000
_diffrn_measurement_device_type Bruker
_diffrn_radiation_type MoK\a
_diffrn_radiation_wavelength 0.71073
_diffrn_reflns_av_R_equivalents 0.1471
_diffrn_reflns_av_unetI/netI 0.1241
_diffrn_reflns_Laue_measured_fraction_full 1.000
_diffrn_reflns_Laue_measured_fraction_max 1.000
_diffrn_reflns_limit_h_max 10
_diffrn_reflns_limit_h_min -10
_diffrn_reflns_limit_k_max 29
_diffrn_reflns_limit_k_min -29
_diffrn_reflns_limit_l_max 21
_diffrn_reflns_limit_l_min -21
_diffrn_reflns_number 27857
_diffrn_reflns_point_group_measured_fraction_full 0.999
_diffrn_reflns_point_group_measured_fraction_max 0.999
_diffrn_reflns_theta_full 24.988
_diffrn_reflns_theta_max 24.988
_diffrn_reflns_theta_min 1.979
_exptl_absorpt_coefficient_mu 4.406
_exptl_crystal_density_diffrn 1.582
_exptl_crystal_description block
_exptl_crystal_F_000 1892
_refine_diff_density_max 1.606
_refine_diff_density_min -0.494
_refine_diff_density_rms 0.106
_refine_ls_abs_structure_details
;
 Refined as an inversion twin.
;
_refine_ls_abs_structure_Flack -0.02(2)
_refine_ls_extinction_method none
_refine_ls_goodness_of_fit_ref 1.030
_refine_ls_hydrogen_treatment mixed
_refine_ls_matrix_type full
_refine_ls_number_parameters 195
_refine_ls_number_reflns 3566
_refine_ls_number_restraints 195
_refine_ls_restrained_S_all 1.027
_refine_ls_R_factor_all 0.1401
_refine_ls_R_factor_gt 0.0647
_refine_ls_shift/su_max 0.003
_refine_ls_shift/su_mean 0.000
_refine_ls_structure_factor_coef Fsqd
_refine_ls_weighting_details 'w=1/[\s^2^(Fo^2^)+(0.0759P)^2^] where P=(Fo^2^+2Fc^2^)/3'
_refine_ls_weighting_scheme calc
_refine_ls_wR_factor_gt 0.1564
_refine_ls_wR_factor_ref 0.1800
_reflns_Friedel_coverage 0.774
_reflns_Friedel_fraction_full 0.999
_reflns_Friedel_fraction_max 0.999
_reflns_number_gt 2050
_reflns_number_total 3566
_reflns_threshold_expression 'I > 2\s(I)'
_cod_data_source_file d5sc09866a2.cif
_cod_data_source_block mo_zhousx_0m_a
_cod_depositor_comments 'Adding full bibliography for 1576849--1576852.cif.'
_cod_database_code 1576849
_shelx_shelxl_version_number 2018/3
_shelx_space_group_comment
;
The symmetry employed for this shelxl refinement is uniquely defined
by the following loop, which should always be used as a source of
symmetry information in preference to the above space-group names.
They are only intended as comments.
;
_olex2_refinement_description
;
1. Twinned data refinement
 Scales: 1.02(2)
 -0.02(2)
2. Fixed Uiso
 At 1.2 times of:
  All C(H) groups
 At 1.5 times of:
  All C(H,H,H) groups
3. Restrained distances
 P04-H04
 0.9 with sigma of 0.02
4. Rigid bond restraints
 All non-hydrogen atoms
 with sigma for 1-2 distances of 0.01 and sigma for 1-3 distances of 0.02
5. Uiso/Uaniso restraints and constraints
All non-hydrogen atoms have similar U: within 2A with sigma of 0.01 and sigma
for terminal atoms of 0.02
6.a Aromatic/amide H refined with riding coordinates:
 C00B(H00B), C00D(H00D), C00F(H00F), C00H(H00H), C009(H009), C00E(H00E),
 C00L(H00L), C00J(H00J), C00M(H00M), C00I(H00I), C00G(H00K), C00O(H00O),
 C00N(H00N)
6.b Fitted hexagon refined as free rotating group:
 C00H(C009,C007,C00E,C00L,C00J), C00M(C00I,C00C,C00G,C00O,C00N)
6.c Idealised Me refined as rotating group:
 C00K(H00A,H00C,H00G)
;
_olex2_submission_special_instructions 'No special instructions were received'

loop_
_space_group_symop_operation_xyz
'x, y, z'
'-x, -y, z+1/2'
'-x, y, -z+1/2'
'x, -y, -z'
'x+1/2, y+1/2, z'
'-x+1/2, -y+1/2, z+1/2'
'-x+1/2, y+1/2, -z+1/2'
'x+1/2, -y+1/2, -z'

loop_
_atom_site_label
_atom_site_type_symbol
_atom_site_fract_x
_atom_site_fract_y
_atom_site_fract_z
_atom_site_U_iso_or_equiv
_atom_site_adp_type
_atom_site_occupancy
_atom_site_site_symmetry_order
_atom_site_calc_flag
_atom_site_refinement_flags_posn
_atom_site_refinement_flags_adp
_atom_site_refinement_flags_occupancy
_atom_site_disorder_assembly
_atom_site_disorder_group
Br01 Br 0.62513(10) 0.60297(3) 0.14780(5) 0.0624(2) Uani 1 1 d . U . . .
Br02 Br 0.69146(14) 0.71389(4) 0.31330(6) 0.0960(4) Uani 1 1 d . U . . .
Mn03 Mn 0.500000 0.65604(7) 0.250000 0.0621(6) Uani 1 2 d S TU P . .
P04 P 0.5351(2) 0.41104(7) 0.44823(12) 0.0448(5) Uani 1 1 d D U . . .
O005 O 0.8624(6) 0.5784(2) 0.4753(3) 0.0600(15) Uani 1 1 d . U . . .
C006 C 0.7164(7) 0.5026(3) 0.4595(4) 0.0394(16) Uani 1 1 d . U . . .
C008 C 0.7938(8) 0.5454(3) 0.4267(4) 0.0462(16) Uani 1 1 d . U . . .
C00A C 0.6406(9) 0.4661(3) 0.4134(4) 0.0453(16) Uani 1 1 d . U . . .
C00B C 0.6454(9) 0.4723(3) 0.3363(4) 0.0535(19) Uani 1 1 d . U . . .
H00B H 0.596721 0.447931 0.305863 0.064 Uiso 1 1 calc R . . . .
C00D C 0.7228(9) 0.5149(3) 0.3069(5) 0.0580(19) Uani 1 1 d . U . . .
H00D H 0.722948 0.519501 0.256192 0.070 Uiso 1 1 calc R . . . .
C00F C 0.8006(9) 0.5513(3) 0.3501(5) 0.0556(18) Uani 1 1 d . U . . .
H00F H 0.855974 0.578877 0.328848 0.067 Uiso 1 1 calc R . . . .
C00H C 0.1422(4) 0.36687(16) 0.3512(2) 0.082(2) Uani 1 1 d . U . . .
H00H H 0.098278 0.335743 0.332938 0.098 Uiso 1 1 calc R . . . .
C009 C 0.2875(5) 0.36546(18) 0.3796(3) 0.066(2) Uani 1 1 d G U . . .
H009 H 0.340890 0.333381 0.380475 0.080 Uiso 1 1 calc R . . . .
C007 C 0.3531(5) 0.4120(2) 0.4069(3) 0.0559(17) Uani 1 1 d G U . . .
C00E C 0.2734(7) 0.45992(19) 0.4056(4) 0.070(2) Uani 1 1 d G U . . .
H00E H 0.317265 0.491047 0.423854 0.084 Uiso 1 1 calc R . . . .
C00L C 0.1280(7) 0.46133(16) 0.3772(4) 0.082(2) Uani 1 1 d G U . . .
H00L H 0.074653 0.493410 0.376318 0.099 Uiso 1 1 calc R . . . .
C00J C 0.0624(5) 0.41481(18) 0.3499(3) 0.088(2) Uani 1 1 d G U . . .
H00J H -0.034842 0.415758 0.330860 0.106 Uiso 1 1 calc R . . . .
C00K C 0.9588(11) 0.6229(3) 0.4458(6) 0.085(3) Uani 1 1 d . U . . .
H00A H 0.929286 0.630828 0.396224 0.127 Uiso 1 1 calc GR . . . .
H00C H 1.062659 0.612045 0.446544 0.127 Uiso 1 1 calc GR . . . .
H00G H 0.946159 0.654211 0.475760 0.127 Uiso 1 1 calc GR . . . .
C00M C 0.7522(5) 0.28177(16) 0.3627(3) 0.103(2) Uani 1 1 d . U . . .
H00M H 0.799655 0.272193 0.319076 0.123 Uiso 1 1 calc R . . . .
C00I C 0.6927(6) 0.33296(16) 0.3709(3) 0.087(2) Uani 1 1 d G U . . .
H00I H 0.700452 0.357630 0.332824 0.105 Uiso 1 1 calc R . . . .
C00C C 0.6217(7) 0.3473(2) 0.4362(3) 0.0596(18) Uani 1 1 d G U . . .
C00G C 0.6102(7) 0.3104(2) 0.4931(3) 0.072(2) Uani 1 1 d G U . . .
H00K H 0.562680 0.319973 0.536753 0.087 Uiso 1 1 calc R . . . .
C00O C 0.6696(7) 0.2592(2) 0.4849(3) 0.092(2) Uani 1 1 d G U . . .
H00O H 0.661881 0.234536 0.523007 0.110 Uiso 1 1 calc R . . . .
C00N C 0.7406(6) 0.24489(17) 0.4197(3) 0.101(2) Uani 1 1 d G U . . .
H00N H 0.780369 0.210645 0.414169 0.121 Uiso 1 1 calc R . . . .
H04 H 0.505(6) 0.4262(15) 0.4915(11) 0.11(3) Uiso 1 1 d D . . . .

loop_
_atom_site_aniso_label
_atom_site_aniso_U_11
_atom_site_aniso_U_22
_atom_site_aniso_U_33
_atom_site_aniso_U_23
_atom_site_aniso_U_13
_atom_site_aniso_U_12
Br01 0.0801(5) 0.0562(4) 0.0509(5) 0.0020(5) 0.0034(5) 0.0038(5)
Br02 0.1332(9) 0.0879(7) 0.0669(6) -0.0046(6) 0.0008(7) -0.0348(6)
Mn03 0.0883(13) 0.0511(10) 0.0470(11) 0.000 0.0093(11) 0.000
P04 0.0563(10) 0.0399(10) 0.0382(10) -0.0035(9) -0.0011(10) 0.0050(9)
O005 0.063(3) 0.061(3) 0.056(3) 0.003(2) 0.012(3) -0.017(2)
C006 0.041(3) 0.044(3) 0.033(3) 0.004(3) 0.001(3) 0.009(3)
C008 0.042(3) 0.050(3) 0.047(3) 0.006(3) 0.009(3) 0.006(3)
C00A 0.051(3) 0.050(3) 0.035(3) -0.001(3) 0.002(3) 0.007(3)
C00B 0.066(4) 0.058(3) 0.037(3) 0.002(3) -0.005(3) 0.009(3)
C00D 0.064(4) 0.070(4) 0.041(4) 0.007(3) 0.005(3) 0.020(3)
C00F 0.055(3) 0.058(3) 0.054(3) 0.009(3) 0.015(3) 0.009(3)
C00H 0.072(4) 0.088(4) 0.085(4) 0.007(4) -0.016(4) -0.010(4)
C009 0.067(4) 0.067(4) 0.066(4) 0.007(4) -0.009(4) -0.005(3)
C007 0.063(3) 0.054(3) 0.051(3) 0.009(3) -0.005(3) 0.003(3)
C00E 0.065(4) 0.071(4) 0.075(4) 0.014(4) -0.009(4) 0.010(3)
C00L 0.068(4) 0.086(4) 0.093(5) 0.020(4) -0.007(4) 0.009(4)
C00J 0.062(4) 0.103(4) 0.100(5) 0.018(4) -0.006(4) -0.001(3)
C00K 0.084(6) 0.080(5) 0.091(7) 0.013(5) 0.006(6) -0.026(4)
C00M 0.136(5) 0.084(4) 0.088(4) -0.033(4) 0.012(5) 0.027(4)
C00I 0.114(4) 0.073(4) 0.075(4) -0.017(4) 0.011(4) 0.017(4)
C00C 0.075(3) 0.047(3) 0.056(3) -0.010(3) 0.004(3) 0.010(3)
C00G 0.104(4) 0.046(3) 0.067(4) -0.004(3) -0.002(4) 0.019(3)
C00O 0.128(5) 0.058(4) 0.091(4) -0.008(4) -0.005(4) 0.022(4)
C00N 0.131(5) 0.073(4) 0.100(4) -0.023(4) 0.002(4) 0.031(4)

loop_
_atom_type_symbol
_atom_type_description
_atom_type_scat_dispersion_real
_atom_type_scat_dispersion_imag
_atom_type_scat_source
C C 0.0033 0.0016 'International Tables Vol C Tables 4.2.6.8 and 6.1.1.4'
H H 0.0000 0.0000 'International Tables Vol C Tables 4.2.6.8 and 6.1.1.4'
Br Br -0.2901 2.4595 'International Tables Vol C Tables 4.2.6.8 and 6.1.1.4'
Mn Mn 0.3368 0.7283 'International Tables Vol C Tables 4.2.6.8 and 6.1.1.4'
O O 0.0106 0.0060 'International Tables Vol C Tables 4.2.6.8 and 6.1.1.4'
P P 0.1023 0.0942 'International Tables Vol C Tables 4.2.6.8 and 6.1.1.4'

loop_
_geom_angle_atom_site_label_1
_geom_angle_atom_site_label_2
_geom_angle_atom_site_label_3
_geom_angle
_geom_angle_site_symmetry_1
_geom_angle_site_symmetry_3
_geom_angle_publ_flag
Br01 Mn03 Br01 117.10(9) . 3_655 ?
Br02 Mn03 Br01 109.92(5) 3_655 3_655 ?
Br02 Mn03 Br01 109.91(5) . . ?
Br02 Mn03 Br01 105.06(5) 3_655 . ?
Br02 Mn03 Br01 105.06(5) . 3_655 ?
Br02 Mn03 Br02 109.75(9) . 3_655 ?
C00A P04 C007 108.4(3) . . ?
C00A P04 C00C 114.8(3) . . ?
C00C P04 C007 110.5(3) . . ?
C008 O005 C00K 118.2(6) . . ?
C008 C006 C006 119.3(7) . 4_566 ?
C008 C006 C00A 118.2(7) . . ?
C00A C006 C006 122.5(7) . 4_566 ?
O005 C008 C006 113.9(6) . . ?
O005 C008 C00F 124.5(7) . . ?
C00F C008 C006 121.6(7) . . ?
C006 C00A P04 122.5(6) . . ?
C006 C00A C00B 120.4(7) . . ?
C00B C00A P04 117.1(6) . . ?
C00D C00B C00A 119.2(7) . . ?
C00B C00D C00F 122.3(8) . . ?
C00D C00F C008 118.3(7) . . ?
C009 C00H C00J 120.0 . . ?
C007 C009 C00H 120.0 . . ?
C009 C007 P04 121.3(3) . . ?
C009 C007 C00E 120.0 . . ?
C00E C007 P04 118.7(3) . . ?
C00L C00E C007 120.0 . . ?
C00E C00L C00J 120.0 . . ?
C00L C00J C00H 120.0 . . ?
C00I C00M C00N 120.0 . . ?
C00C C00I C00M 120.0 . . ?
C00I C00C P04 122.0(3) . . ?
C00I C00C C00G 120.0 . . ?
C00G C00C P04 117.9(3) . . ?
C00C C00G C00O 120.0 . . ?
C00N C00O C00G 120.0 . . ?
C00O C00N C00M 120.0 . . ?

loop_
_geom_bond_atom_site_label_1
_geom_bond_atom_site_label_2
_geom_bond_distance
_geom_bond_site_symmetry_2
_geom_bond_publ_flag
Br01 Mn03 2.5386(17) . ?
Br02 Mn03 2.5089(18) . ?
P04 C00A 1.778(8) . ?
P04 C007 1.781(5) . ?
P04 C00C 1.781(5) . ?
O005 C008 1.352(9) . ?
O005 C00K 1.501(10) . ?
C006 C006 1.480(14) 4_566 ?
C006 C008 1.404(10) . ?
C006 C00A 1.409(10) . ?
C008 C00F 1.403(11) . ?
C00A C00B 1.411(10) . ?
C00B C00D 1.374(11) . ?
C00D C00F 1.384(11) . ?
C00H C009 1.3900 . ?
C00H C00J 1.3900 . ?
C009 C007 1.3900 . ?
C007 C00E 1.3900 . ?
C00E C00L 1.3900 . ?
C00L C00J 1.3900 . ?
C00M C00I 1.3900 . ?
C00M C00N 1.3900 . ?
C00I C00C 1.3900 . ?
C00C C00G 1.3900 . ?
C00G C00O 1.3900 . ?
C00O C00N 1.3900 . ?

loop_
_twin_individual_id
_twin_individual_mass_fraction_refined
1 1.02(2)
2 -0.02(2)
